data_2203013
loop_
_publ_author_name
'Long, La-Sheng'
'Ren, Yan-Ping'
'Huang, Rong-Bin'
'Zheng, Lan-Sun'
'Ng, Seik Weng'

_publ_section_title
;
 Disodium \m-triethylenetetraaminehexaacetato-bis[oxovanadate(IV)]
 hexahydrate
;
_journal_issue 7
_journal_name_full 'Acta Crystallographica Section E'
_journal_page_first m456
_journal_page_last m458
_journal_paper_doi 10.1107/S1600536803012054
_journal_volume 59
_journal_year 2003
_chemical_formula_moiety '(Na 1+)2, C18 H24 N4 O14 V2 2-, 6(H2 O)'
_chemical_formula_sum 'C18 H36 N4 Na2 O20 V2'
_chemical_formula_weight 776.37
_chemical_name_systematic
;
 Disodium \m-triethylenetetraaminehexaacetatodi[oxovanadate(IV)] hexahydrate
;
_space_group_IT_number 14
_symmetry_cell_setting monoclinic
_symmetry_space_group_name_Hall '-P 2yn'
_symmetry_space_group_name_H-M 'P 1 21/n 1'
_atom_sites_solution_hydrogens geom
_atom_sites_solution_primary direct
_atom_sites_solution_secondary difmap
_audit_creation_method SHELXL-97
_cell_angle_alpha 90.00
_cell_angle_beta 98.6780(10)
_cell_angle_gamma 90.00
_cell_formula_units_Z 2
_cell_length_a 6.7086(2)
_cell_length_b 10.5746(3)
_cell_length_c 20.9333(5)
_cell_measurement_reflns_used 2808
_cell_measurement_temperature 298(2)
_cell_measurement_theta_max 27.0
_cell_measurement_theta_min 2.0
_cell_volume 1468.02(7)
_computing_cell_refinement 'SAINT (Bruker, 2001)'
_computing_data_collection 'SMART (Bruker, 2001)'
_computing_data_reduction SAINT
_computing_molecular_graphics 'ORTEP-II (Johnson, 1976)'
_computing_publication_material 'SHELXL97 (Sheldrick, 1997)'
_computing_structure_refinement 'SHELXL97 (Sheldrick, 1997)'
_computing_structure_solution 'SHELXS97 (Sheldrick, 1997)'
_diffrn_ambient_temperature 298(2)
_diffrn_measured_fraction_theta_full 0.97
_diffrn_measured_fraction_theta_max 0.97
_diffrn_measurement_device_type 'Bruker APEX area-detector diffractometer'
_diffrn_measurement_method '\f and \w scan'
_diffrn_radiation_monochromator graphite
_diffrn_radiation_source 'fine-focus sealed tube'
_diffrn_radiation_type MoK\a
_diffrn_radiation_wavelength 0.71073
_diffrn_reflns_av_R_equivalents 0.054
_diffrn_reflns_av_sigmaI/netI 0.064
_diffrn_reflns_limit_h_max 7
_diffrn_reflns_limit_h_min -5
_diffrn_reflns_limit_k_max 11
_diffrn_reflns_limit_k_min -12
_diffrn_reflns_limit_l_max 24
_diffrn_reflns_limit_l_min -13
_diffrn_reflns_number 7204
_diffrn_reflns_theta_full 25.0
_diffrn_reflns_theta_max 25.0
_diffrn_reflns_theta_min 2.0
_diffrn_standards_decay_% 0
_diffrn_standards_interval_count 0
_diffrn_standards_number 0
_exptl_absorpt_coefficient_mu 0.762
_exptl_absorpt_correction_T_max 0.862
_exptl_absorpt_correction_T_min 0.390
_exptl_absorpt_correction_type multi-scan
_exptl_absorpt_process_details 'SADABS (Sheldrick, 1996)'
_exptl_crystal_colour Blue
_exptl_crystal_density_diffrn 1.756
_exptl_crystal_density_method 'not measured'
_exptl_crystal_description Block
_exptl_crystal_F_000 800
_exptl_crystal_size_max 0.31
_exptl_crystal_size_mid 0.21
_exptl_crystal_size_min 0.14
_refine_diff_density_max 0.58
_refine_diff_density_min -0.35
_refine_ls_extinction_method none
_refine_ls_goodness_of_fit_ref 1.21
_refine_ls_hydrogen_treatment mixed
_refine_ls_matrix_type full
_refine_ls_number_parameters 232
_refine_ls_number_reflns 2485
_refine_ls_number_restraints 9
_refine_ls_restrained_S_all 1.20
_refine_ls_R_factor_all 0.082
_refine_ls_R_factor_gt 0.067
_refine_ls_shift/su_max <0.001
_refine_ls_shift/su_mean <0.001
_refine_ls_structure_factor_coef Fsqd
_refine_ls_weighting_details 'calc w = 1/[\s^2^(Fo^2^)+(0.0674P)^2^] where P = (Fo^2^+2Fc^2^)/3'
_refine_ls_weighting_scheme calc
_refine_ls_wR_factor_gt 0.141
_refine_ls_wR_factor_ref 0.151
_reflns_number_gt 2162
_reflns_number_total 2485
_reflns_threshold_expression I>2\s(I)
_cod_data_source_file ya6164.cif
_cod_data_source_block I
_cod_depositor_comments
;
The following automatic conversions were performed:
'_symmetry_cell_setting' value 'Monoclinic' changed to 'monoclinic'
according to '/home/saulius/struct/CIF-dictionaries/cif_core.dic'
dictionary named 'cif_core.dic' version 2.4.1 from 2010-06-29.

Automatic conversion script
Id: cif_fix_enum 1527 2010-12-29 10:47:43Z saulius 

The following automatic conversions were performed:

'_symmetry_cell_setting' value 'Monoclinic' changed to 'monoclinic'
according to /home/saulius/struct/CIF-dictionaries/cif_core.dic
dictionary named 'cif_core.dic' version 2.4.1 from
2010-06-29.

'_exptl_absorpt_correction_type' value 'Multi-scan'
changed to 'multi-scan' according to
/home/saulius/struct/CIF-dictionaries/cif_core.dic dictionary named
'cif_core.dic' version 2.4.1 from 2010-06-29.

Automatic conversion script
Id: cif_fix_values 1715 2011-07-08 13:25:40Z adriana 
;
_cod_original_sg_symbol_H-M 'P 21/n'
_cod_database_code 2203013
_cod_database_fobs_code 2203013

loop_
_symmetry_equiv_pos_as_xyz
'x, y, z'
'-x+1/2, y+1/2, -z+1/2'
'-x, -y, -z'
'x-1/2, -y-1/2, z-1/2'

loop_
_atom_site_label
_atom_site_fract_x
_atom_site_fract_y
_atom_site_fract_z
_atom_site_U_iso_or_equiv
_atom_site_adp_type
_atom_site_calc_flag
_atom_site_refinement_flags
_atom_site_occupancy
_atom_site_disorder_assembly
_atom_site_disorder_group
_atom_site_type_symbol
V1 0.69580(10) 0.57000(7) 0.63400(3) 0.0230(3) Uani d . 1 . . V
Na1 0.4970(10) 0.0280(5) 0.5121(3) 0.047(2) Uani d P 0.50 . -1 Na
Na2 1.0000 0.0000 0.5000 0.0411(7) Uani d S 1 . . Na
O1 0.5956(5) 0.3946(3) 0.6452(2) 0.0330(10) Uani d . 1 . . O
O2 0.5411(5) 0.2105(4) 0.5934(2) 0.0520(10) Uani d . 1 . . O
O3 0.5910(5) 0.6197(3) 0.71460(10) 0.0350(10) Uani d . 1 . . O
O4 0.5859(5) 0.5860(4) 0.8190(2) 0.0430(10) Uani d . 1 . . O
O5 0.8826(5) 0.7178(3) 0.63550(10) 0.0290(10) Uani d . 1 . . O
O6 1.1590(6) 0.8212(4) 0.6765(2) 0.0480(10) Uani d . 1 . . O
O7 0.5294(5) 0.6239(3) 0.5764(2) 0.0360(10) Uani d . 1 . . O
O1w 0.7775(6) -0.0575(3) 0.57000(10) 0.0350(10) Uani d D 1 . . O
O2w 1.1582(6) 0.1229(4) 0.5877(2) 0.0470(10) Uani d D 1 . . O
O3w 1.2957(6) -0.1370(4) 0.5565(2) 0.0490(10) Uani d D 1 . . O
N1 0.8947(5) 0.4670(3) 0.5796(2) 0.0200(10) Uani d . 1 . . N
N2 0.9500(6) 0.5210(3) 0.7160(2) 0.0230(10) Uani d . 1 . . N
C1 0.7892(7) 0.3451(4) 0.5614(2) 0.0270(10) Uani d . 1 . . C
C2 0.6302(7) 0.3125(5) 0.6032(2) 0.0300(10) Uani d . 1 . . C
C3 0.8445(7) 0.4848(5) 0.7710(2) 0.0310(10) Uani d . 1 . . C
C4 0.6604(8) 0.5687(5) 0.7694(2) 0.0330(10) Uani d . 1 . . C
C5 1.0730(7) 0.6363(5) 0.7310(2) 0.0280(10) Uani d . 1 . . C
C6 1.0411(7) 0.7339(5) 0.6778(2) 0.0290(10) Uani d . 1 . . C
C7 1.0941(7) 0.4463(4) 0.6227(2) 0.0220(10) Uani d . 1 . . C
C8 1.0664(7) 0.4166(4) 0.6918(2) 0.0280(10) Uani d . 1 . . C
C9 0.9310(7) 0.5359(4) 0.5199(2) 0.0240(10) Uani d . 1 . . C
H1w1 0.807(7) -0.131(2) 0.585(2) 0.042 Uiso d D 1 . . H
H1w2 0.803(7) -0.003(3) 0.6010(10) 0.042 Uiso d D 1 . . H
H2w1 1.277(4) 0.152(5) 0.591(2) 0.057 Uiso d D 1 . . H
H2w2 1.132(7) 0.099(5) 0.6240(10) 0.057 Uiso d D 1 . . H
H3w1 1.373(7) -0.201(4) 0.562(2) 0.058 Uiso d D 1 . . H
H3w2 1.239(7) -0.128(5) 0.590(2) 0.058 Uiso d D 1 . . H
H1a 0.8881 0.2776 0.5648 0.032 Uiso calc R 1 . . H
H1b 0.7256 0.3498 0.5167 0.032 Uiso calc R 1 . . H
H3a 0.9339 0.4958 0.8116 0.037 Uiso calc R 1 . . H
H3b 0.8040 0.3967 0.7672 0.037 Uiso calc R 1 . . H
H5a 1.2144 0.6128 0.7388 0.034 Uiso calc R 1 . . H
H5b 1.0400 0.6736 0.7704 0.034 Uiso calc R 1 . . H
H7a 1.1764 0.5216 0.6223 0.026 Uiso calc R 1 . . H
H7b 1.1649 0.3769 0.6057 0.026 Uiso calc R 1 . . H
H8a 0.9946 0.3373 0.6933 0.033 Uiso calc R 1 . . H
H8b 1.1969 0.4085 0.7187 0.033 Uiso calc R 1 . . H
H9a 0.9911 0.6175 0.5322 0.029 Uiso calc R 1 . . H
H9b 0.8024 0.5512 0.4929 0.029 Uiso calc R 1 . . H

loop_
_atom_site_aniso_label
_atom_site_aniso_U_11
_atom_site_aniso_U_22
_atom_site_aniso_U_33
_atom_site_aniso_U_12
_atom_site_aniso_U_13
_atom_site_aniso_U_23
V1 0.0178(5) 0.0342(5) 0.0176(4) 0.0054(3) 0.0045(3) 0.0035(3)
Na1 0.035(2) 0.051(5) 0.052(5) 0.001(3) -0.001(3) 0.014(3)
Na2 0.032(2) 0.060(2) 0.0330(10) -0.0100(10) 0.0110(10) -0.0080(10)
O1 0.026(2) 0.040(2) 0.035(2) -0.004(2) 0.011(2) 0.003(2)
O2 0.037(2) 0.048(2) 0.072(3) -0.018(2) 0.017(2) -0.002(2)
O3 0.033(2) 0.052(2) 0.024(2) 0.018(2) 0.011(2) 0.004(2)
O4 0.040(2) 0.068(3) 0.026(2) 0.007(2) 0.017(2) -0.001(2)
O5 0.031(2) 0.032(2) 0.024(2) -0.002(2) 0.0020(10) 0.0040(10)
O6 0.053(3) 0.052(2) 0.035(2) -0.021(2) -0.003(2) 0.005(2)
O7 0.026(2) 0.051(2) 0.030(2) 0.010(2) 0.001(2) 0.004(2)
O1w 0.039(2) 0.037(2) 0.029(2) -0.004(2) 0.006(2) 0.006(2)
O2w 0.040(3) 0.063(3) 0.042(2) -0.013(2) 0.016(2) -0.006(2)
O3w 0.049(3) 0.053(3) 0.047(2) 0.010(2) 0.013(2) 0.005(2)
N1 0.018(2) 0.027(2) 0.016(2) 0.001(2) 0.003(2) 0.003(2)
N2 0.019(2) 0.033(2) 0.019(2) 0.004(2) 0.008(2) 0.003(2)
C1 0.025(3) 0.031(3) 0.024(2) -0.006(2) 0.004(2) -0.001(2)
C2 0.019(3) 0.037(3) 0.031(2) -0.003(2) -0.003(2) 0.009(2)
C3 0.026(3) 0.049(3) 0.018(2) 0.003(2) 0.007(2) 0.004(2)
C4 0.032(3) 0.038(3) 0.031(2) 0.002(2) 0.010(2) -0.003(2)
C5 0.020(3) 0.045(3) 0.019(2) 0.000(2) -0.001(2) -0.003(2)
C6 0.029(3) 0.036(3) 0.021(2) -0.005(2) 0.003(2) -0.007(2)
C7 0.014(2) 0.030(2) 0.022(2) 0.003(2) 0.004(2) 0.000(2)
C8 0.024(3) 0.036(3) 0.022(2) 0.006(2) 0.001(2) 0.006(2)
C9 0.024(3) 0.030(3) 0.018(2) 0.002(2) 0.005(2) 0.004(2)

loop_
_atom_type_symbol
_atom_type_description
_atom_type_scat_dispersion_real
_atom_type_scat_dispersion_imag
_atom_type_scat_source
C C 0.0033 0.0016 'International Tables Vol C Tables 4.2.6.8 and 6.1.1.4'
H H 0.0000 0.0000 'International Tables Vol C Tables 4.2.6.8 and 6.1.1.4'
N N 0.0061 0.0033 'International Tables Vol C Tables 4.2.6.8 and 6.1.1.4'
O O 0.0106 0.0060 'International Tables Vol C Tables 4.2.6.8 and 6.1.1.4'
Na Na 0.0362 0.0249 'International Tables Vol C Tables 4.2.6.8 and 6.1.1.4'
V V 0.3005 0.5294 'International Tables Vol C Tables 4.2.6.8 and 6.1.1.4'

loop_
_geom_angle_atom_site_label_1
_geom_angle_atom_site_label_2
_geom_angle_atom_site_label_3
_geom_angle_site_symmetry_1
_geom_angle_site_symmetry_3
_geom_angle
_geom_angle_publ_flag
O1 V1 O3 . . 88.70(10) yes
O1 V1 O5 . . 160.80(10) yes
O1 V1 O7 . . 102.0(2) yes
O1 V1 N1 . . 80.80(10) yes
O1 V1 N2 . . 85.90(10) yes
O3 V1 O5 . . 94.60(10) yes
O3 V1 O7 . . 104.2(2) yes
O3 V1 N1 . . 154.00(10) yes
O3 V1 N2 . . 75.10(10) yes
O5 V1 O7 . . 95.5(2) yes
O5 V1 N1 . . 88.10(10) yes
O5 V1 N2 . . 76.80(10) yes
O7 V1 N1 . . 101.20(10) yes
O7 V1 N2 . . 172.1(2) yes
N1 V1 N2 . . 80.40(10) yes
O2 Na1 O1w . . 86.7(2) yes
O2 Na1 O1w . 3_656 112.7(3) yes
O2 Na1 O3w . 1_455 107.2(3) yes
O2 Na1 O3w . 3_756 91.0(2) yes
O1w Na1 O1w . 3_656 160.5(2) yes
O1w Na1 O3w . 3_756 90.2(3) yes
O1w Na1 O3w . 1_455 88.5(3) yes
O1w Na1 O3w 3_656 1_455 87.4(3) yes
O1w Na1 O3w 3_656 3_756 87.7(3) yes
O3w Na1 O3w 1_455 3_756 161.6(2) yes
O1w Na2 O1w . 3_756 180.0 no
O1w Na2 O2w . . 84.90(10) yes
O1w Na2 O2w . 3_756 95.10(10) no
O1w Na2 O3w . . 95.00(10) yes
O1w Na2 O3w . 3_756 85.10(10) no
O1w Na2 O2w 3_756 . 95.10(10) no
O1w Na2 O2w 3_756 3_756 84.90(10) no
O1w Na2 O3w 3_756 . 85.10(10) no
O1w Na2 O3w 3_756 3_756 95.00(10) no
O2w Na2 O2w . 3_756 180.00(10) no
O2w Na2 O3w . 3_756 105.60(10) no
O2w Na2 O3w . . 74.40(10) yes
O2w Na2 O3w 3_756 3_756 74.40(10) no
O2w Na2 O3w 3_756 . 105.60(10) no
O3w Na2 O3w . 3_756 180.0(2) no
C2 O1 V1 . . 116.8(3) no
C2 O2 Na1 . . 140.6(4) no
C4 O3 V1 . . 121.1(3) no
C6 O5 V1 . . 124.4(3) no
Na1 O1w Na2 . . 96.8(2) no
Na2 O1w Na1 . 3_656 90.7(2) no
Na1 O3w Na2 3_756 . 86.0(2) no
Na1 O3w Na2 1_655 . 81.9(2) no
C1 N1 C9 . . 109.8(3) no
C1 N1 C7 . . 111.7(3) no
C9 N1 C7 . . 109.2(3) no
C1 N1 V1 . . 105.1(3) no
C9 N1 V1 . . 112.6(3) no
C7 N1 V1 . . 108.5(2) no
C5 N2 C8 . . 112.3(4) no
C5 N2 C3 . . 111.3(3) no
C8 N2 C3 . . 114.1(3) no
C5 N2 V1 . . 107.5(3) no
C8 N2 V1 . . 106.4(2) no
C3 N2 V1 . . 104.5(3) no
N1 C1 C2 . . 113.4(4) no
O2 C2 O1 . . 125.0(5) no
O2 C2 C1 . . 117.8(4) no
O1 C2 C1 . . 117.2(4) no
N2 C3 C4 . . 108.2(4) no
O4 C4 O3 . . 123.4(5) no
O4 C4 C3 . . 120.0(4) no
O3 C4 C3 . . 116.6(4) no
N2 C5 C6 . . 113.2(4) no
O6 C6 O5 . . 123.9(4) no
O6 C6 C5 . . 120.9(4) no
O5 C6 C5 . . 115.3(4) no
N1 C7 C8 . . 112.0(3) no
N2 C8 C7 . . 108.5(3) no
N1 C9 C9 . 3_766 113.5(4) no
Na1 O1w H1w1 . . 134(3) no
Na2 O1w H1w1 . . 110(3) no
Na1 O1w H1w1 3_656 . 121(3) no
Na1 O1w H1w2 . . 101(3) no
Na2 O1w H1w2 . . 103(3) no
Na1 O1w H1w2 3_656 . 120(3) no
H1w1 O1w H1w2 . . 109(2) no
Na2 O2w H2w1 . . 125(3) no
Na2 O2w H2w2 . . 114(3) no
H2w1 O2w H2w2 . . 111(2) no
Na1 O3w H3w1 3_756 . 94(3) no
Na1 O3w H3w1 1_655 . 105(4) no
Na2 O3w H3w1 . . 156(4) no
Na1 O3w H3w2 3_756 . 143(4) no
Na1 O3w H3w2 1_655 . 124(4) no
Na2 O3w H3w2 . . 85(3) no
H3w1 O3w H3w2 . . 109(2) no
N1 C1 H1a . . 108.9 no
C2 C1 H1a . . 108.9 no
N1 C1 H1b . . 108.9 no
C2 C1 H1b . . 108.9 no
H1a C1 H1b . . 107.7 no
N2 C3 H3a . . 110.1 no
C4 C3 H3a . . 110.1 no
N2 C3 H3b . . 110.1 no
C4 C3 H3b . . 110.1 no
H3a C3 H3b . . 108.4 no
N2 C5 H5a . . 108.9 no
C6 C5 H5a . . 108.9 no
N2 C5 H5b . . 108.9 no
C6 C5 H5b . . 108.9 no
H5a C5 H5b . . 107.7 no
N1 C7 H7a . . 109.2 no
C8 C7 H7a . . 109.2 no
N1 C7 H7b . . 109.2 no
C8 C7 H7b . . 109.2 no
H7a C7 H7b . . 107.9 no
N2 C8 H8a . . 110.0 no
C7 C8 H8a . . 110.0 no
N2 C8 H8b . . 110.0 no
C7 C8 H8b . . 110.0 no
H8a C8 H8b . . 108.4 no
N1 C9 H9a . . 108.9 no
C9 C9 H9a 3_766 . 108.9 no
N1 C9 H9b . . 108.9 no
C9 C9 H9b 3_766 . 108.9 no
H9a C9 H9b . . 107.7 no

loop_
_geom_bond_atom_site_label_1
_geom_bond_atom_site_label_2
_geom_bond_site_symmetry_2
_geom_bond_distance
_geom_bond_publ_flag
V1 O1 . 1.998(3) yes
V1 O3 . 1.993(3) yes
V1 O5 . 2.001(3) yes
V1 O7 . 1.618(3) yes
V1 N1 . 2.174(4) yes
V1 N2 . 2.289(4) yes
Na1 O2 . 2.561(6) yes
Na1 O1w . 2.264(8) yes
Na1 O1w 3_656 2.344(8) yes
Na1 O3w 1_455 2.475(9) yes
Na1 O3w 3_756 2.433(9) yes
Na2 O1w . 2.324(3) yes
Na2 O1w 3_756 2.324(3) no
Na2 O2w . 2.366(4) yes
Na2 O2w 3_756 2.366(4) no
Na2 O3w . 2.593(4) yes
Na2 O3w 3_756 2.593(4) no
O1 C2 . 1.281(6) no
O2 C2 . 1.235(6) no
O3 C4 . 1.289(6) no
O4 C4 . 1.232(5) no
O5 C6 . 1.288(5) no
O6 C6 . 1.219(6) no
N1 C1 . 1.492(5) no
N1 C9 . 1.498(5) no
N1 C7 . 1.513(5) no
N2 C5 . 1.479(6) no
N2 C8 . 1.485(6) no
N2 C3 . 1.489(5) no
C1 C2 . 1.518(6) no
C3 C4 . 1.517(7) no
C5 C6 . 1.511(6) no
C7 C8 . 1.519(6) no
C9 C9 3_766 1.536(8) no
O1w H1w1 . 0.850(10) no
O1w H1w2 . 0.860(10) no
O2w H2w1 . 0.850(10) no
O2w H2w2 . 0.840(10) no
O3w H3w1 . 0.850(10) no
O3w H3w2 . 0.850(10) no
C1 H1a . 0.97 no
C1 H1b . 0.97 no
C3 H3a . 0.97 no
C3 H3b . 0.97 no
C5 H5a . 0.97 no
C5 H5b . 0.97 no
C7 H7a . 0.97 no
C7 H7b . 0.97 no
C8 H8a . 0.97 no
C8 H8b . 0.97 no
C9 H9a . 0.97 no
C9 H9b . 0.97 no

loop_
_geom_hbond_atom_site_label_D
_geom_hbond_atom_site_label_H
_geom_hbond_atom_site_label_A
_geom_hbond_site_symmetry_A
_geom_hbond_distance_DH
_geom_hbond_distance_HA
_geom_hbond_distance_DA
_geom_hbond_angle_DHA
_geom_hbond_publ_flag
O1w H1w2 O4 2_646 0.860(10) 1.98(2) 2.811(5) 164(4) yes
O1w H1w1 O5 1_545 0.850(10) 1.940(10) 2.782(4) 170(4) yes
O2w H2w1 O2 1_655 0.850(10) 1.870(10) 2.716(5) 176(5) yes
O2w H2w2 O4 2_646 0.840(10) 2.03(3) 2.760(5) 145(5) yes
O3w H3w1 O7 1_645 0.850(10) 2.12(2) 2.971(5) 172(5) yes
O3w H3w2 O6 1_545 0.850(10) 2.04(2) 2.836(5) 156(4) yes

loop_
_geom_torsion_atom_site_label_1
_geom_torsion_atom_site_label_2
_geom_torsion_atom_site_label_3
_geom_torsion_atom_site_label_4
_geom_torsion_site_symmetry_1
_geom_torsion_site_symmetry_4
_geom_torsion
_geom_torsion_publ_flag
O7 V1 O1 C2 . . 77.5(3) no
O3 V1 O1 C2 . . -178.2(3) no
O5 V1 O1 C2 . . -77.7(5) no
N1 V1 O1 C2 . . -22.1(3) no
N2 V1 O1 C2 . . -103.1(3) no
O1w Na1 O2 C2 . . 86.5(6) no
O1w Na1 O2 C2 3_656 . -91.6(6) no
O3w Na1 O2 C2 3_756 . -3.6(6) no
O3w Na1 O2 C2 1_455 . 173.9(5) no
O7 V1 O3 C4 . . 164.4(4) no
O1 V1 O3 C4 . . 62.3(4) no
O5 V1 O3 C4 . . -98.7(4) no
N1 V1 O3 C4 . . -3.5(6) no
N2 V1 O3 C4 . . -23.8(4) no
O7 V1 O5 C6 . . 173.3(3) no
O3 V1 O5 C6 . . 68.5(3) no
O1 V1 O5 C6 . . -31.0(6) no
N1 V1 O5 C6 . . -85.6(3) no
N2 V1 O5 C6 . . -5.0(3) no
O1w Na1 O1w Na2 3_656 . 73.0(10) no
O3w Na1 O1w Na2 3_756 . -11.2(2) no
O3w Na1 O1w Na2 1_455 . 150.5(2) no
O2 Na1 O1w Na2 . . -102.1(2) no
O3w Na1 O1w Na1 3_756 3_656 -84.0(10) no
O3w Na1 O1w Na1 1_455 3_656 78.0(10) no
O2 Na1 O1w Na1 . 3_656 -175.0(10) no
O2w Na2 O1w Na1 . . 116.7(2) no
O2w Na2 O1w Na1 3_756 . -63.3(2) no
O3w Na2 O1w Na1 3_756 . 10.5(2) no
O3w Na2 O1w Na1 . . -169.5(2) no
O2w Na2 O1w Na1 . 3_656 135.3(2) no
O2w Na2 O1w Na1 3_756 3_656 -44.7(2) no
O3w Na2 O1w Na1 3_756 3_656 29.1(2) no
O3w Na2 O1w Na1 . 3_656 -150.9(2) no
O1w Na2 O3w Na1 . 3_756 -170.3(2) no
O1w Na2 O3w Na1 3_756 3_756 9.7(2) no
O2w Na2 O3w Na1 . 3_756 -87.0(2) no
O2w Na2 O3w Na1 3_756 3_756 93.0(2) no
O1w Na2 O3w Na1 . 1_655 -152.3(2) no
O1w Na2 O3w Na1 3_756 1_655 27.7(2) no
O2w Na2 O3w Na1 . 1_655 -69.0(2) no
O2w Na2 O3w Na1 3_756 1_655 111.0(2) no
O7 V1 N1 C1 . . -78.9(3) no
O3 V1 N1 C1 . . 89.2(4) no
O1 V1 N1 C1 . . 21.7(2) no
O5 V1 N1 C1 . . -174.1(3) no
N2 V1 N1 C1 . . 109.0(3) no
O7 V1 N1 C9 . . 40.7(3) no
O3 V1 N1 C9 . . -151.3(3) no
O1 V1 N1 C9 . . 141.2(3) no
O5 V1 N1 C9 . . -54.6(3) no
N2 V1 N1 C9 . . -131.5(3) no
O7 V1 N1 C7 . . 161.6(3) no
O3 V1 N1 C7 . . -30.4(5) no
O1 V1 N1 C7 . . -97.9(3) no
O5 V1 N1 C7 . . 66.3(3) no
N2 V1 N1 C7 . . -10.6(2) no
O3 V1 N2 C5 . . -86.1(3) no
O1 V1 N2 C5 . . -175.9(3) no
O5 V1 N2 C5 . . 12.4(3) no
N1 V1 N2 C5 . . 102.8(3) no
O3 V1 N2 C8 . . 153.3(3) no
O1 V1 N2 C8 . . 63.6(3) no
O5 V1 N2 C8 . . -108.1(3) no
N1 V1 N2 C8 . . -17.8(3) no
O3 V1 N2 C3 . . 32.2(3) no
O1 V1 N2 C3 . . -57.5(3) no
O5 V1 N2 C3 . . 130.8(3) no
N1 V1 N2 C3 . . -138.9(3) no
C9 N1 C1 C2 . . -141.3(4) no
C7 N1 C1 C2 . . 97.5(4) no
V1 N1 C1 C2 . . -20.0(4) no
Na1 O2 C2 O1 . . 168.4(4) no
Na1 O2 C2 C1 . . -9.9(8) no
V1 O1 C2 O2 . . -161.9(4) no
V1 O1 C2 C1 . . 16.4(5) no
N1 C1 C2 O2 . . -177.1(4) no
N1 C1 C2 O1 . . 4.6(6) no
C5 N2 C3 C4 . . 79.3(5) no
C8 N2 C3 C4 . . -152.4(4) no
V1 N2 C3 C4 . . -36.5(4) no
V1 O3 C4 O4 . . -171.8(4) no
V1 O3 C4 C3 . . 8.7(6) no
N2 C3 C4 O4 . . -157.0(4) no
N2 C3 C4 O3 . . 22.4(6) no
C8 N2 C5 C6 . . 98.8(4) no
C3 N2 C5 C6 . . -131.9(4) no
V1 N2 C5 C6 . . -18.0(4) no
V1 O5 C6 O6 . . 176.5(4) no
V1 O5 C6 C5 . . -4.1(5) no
N2 C5 C6 O6 . . -164.7(4) no
N2 C5 C6 O5 . . 15.8(6) no
C1 N1 C7 C8 . . -76.8(4) no
C9 N1 C7 C8 . . 161.5(4) no
V1 N1 C7 C8 . . 38.6(4) no
C5 N2 C8 C7 . . -74.6(4) no
C3 N2 C8 C7 . . 157.6(4) no
V1 N2 C8 C7 . . 42.8(4) no
N1 C7 C8 N2 . . -56.4(5) no
C1 N1 C9 C9 . 3_766 -62.5(6) no
C7 N1 C9 C9 . 3_766 60.2(6) no
V1 N1 C9 C9 . 3_766 -179.3(4) no
